data_4072030
loop_
_publ_author_name
'Ren, Shikuo'
'Xie, Zuowei'

_publ_section_title
;
 A Facile and Practical Synthetic Route to 1,1&#x2032;-Bis(o-carborane)
;
_journal_issue 19
_journal_name_full Organometallics
_journal_page_first 5167
_journal_paper_doi 10.1021/om8005323
_journal_volume 27
_journal_year 2008
_chemical_formula_sum 'C4 H22 B20'
_chemical_formula_weight 286.42
_chemical_name_systematic
;

 ?

;
_space_group_IT_number 14
_symmetry_cell_setting monoclinic
_symmetry_space_group_name_Hall '-P 2yn'
_symmetry_space_group_name_H-M 'P 1 21/n 1'
_atom_sites_solution_hydrogens geom
_atom_sites_solution_primary direct
_atom_sites_solution_secondary difmap
_audit_creation_method SHELXL-97
_cell_angle_alpha 90.00
_cell_angle_beta 90.440(3)
_cell_angle_gamma 90.00
_cell_formula_units_Z 2
_cell_length_a 7.0165(12)
_cell_length_b 9.8852(16)
_cell_length_c 12.375(2)
_cell_measurement_reflns_used 952
_cell_measurement_temperature 293(2)
_cell_measurement_theta_max 27.60
_cell_measurement_theta_min 3.29
_cell_volume 858.3(2)
_computing_cell_refinement 'BRUKER SMART CCD DIFFRACTOMETER'
_computing_data_collection 'BRUKER SMART CCD DIFFRACTOMETER'
_computing_data_reduction 'BRUKER SMART CCD DIFFRACTOMETER'
_computing_molecular_graphics 'SIEMENS SHELXTL'
_computing_publication_material 'SIEMENS SHELXTL'
_computing_structure_refinement 'SHELXL-97 (Sheldrick, 1997)'
_computing_structure_solution 'SHELXS-97 (Sheldrick, 1990)'
_diffrn_ambient_temperature 293(2)
_diffrn_measured_fraction_theta_full 0.994
_diffrn_measured_fraction_theta_max 0.994
_diffrn_measurement_device_type 'BRUKER SMART CCD DIFFRACTOMETER'
_diffrn_measurement_method 'OMEGA SCAN'
_diffrn_radiation_monochromator graphite
_diffrn_radiation_source 'fine-focus sealed tube'
_diffrn_radiation_type MoK\a
_diffrn_radiation_wavelength 0.71073
_diffrn_reflns_av_R_equivalents 0.0374
_diffrn_reflns_av_sigmaI/netI 0.0400
_diffrn_reflns_limit_h_max 9
_diffrn_reflns_limit_h_min -9
_diffrn_reflns_limit_k_max 12
_diffrn_reflns_limit_k_min -12
_diffrn_reflns_limit_l_max 10
_diffrn_reflns_limit_l_min -16
_diffrn_reflns_number 5667
_diffrn_reflns_theta_full 28.02
_diffrn_reflns_theta_max 28.02
_diffrn_reflns_theta_min 2.64
_exptl_absorpt_coefficient_mu 0.045
_exptl_absorpt_correction_T_max 1.000
_exptl_absorpt_correction_T_min 0.689716
_exptl_absorpt_correction_type SADABS
_exptl_crystal_colour colourless
_exptl_crystal_density_diffrn 1.108
_exptl_crystal_density_meas 0
_exptl_crystal_density_method 'not measured'
_exptl_crystal_description block
_exptl_crystal_F_000 292
_exptl_crystal_size_max 0.50
_exptl_crystal_size_mid 0.40
_exptl_crystal_size_min 0.30
_refine_diff_density_max 0.297
_refine_diff_density_min -0.236
_refine_diff_density_rms 0.056
_refine_ls_extinction_method none
_refine_ls_goodness_of_fit_ref 1.114
_refine_ls_hydrogen_treatment riding
_refine_ls_matrix_type full
_refine_ls_number_parameters 109
_refine_ls_number_reflns 2055
_refine_ls_number_restraints 0
_refine_ls_restrained_S_all 1.114
_refine_ls_R_factor_all 0.0916
_refine_ls_R_factor_gt 0.0688
_refine_ls_shift/su_max 0.000
_refine_ls_shift/su_mean 0.000
_refine_ls_structure_factor_coef Fsqd
_refine_ls_weighting_details 'calc w=1/[\s^2^(Fo^2^)+(0.1080P)^2^+0.3603P] where P=(Fo^2^+2Fc^2^)/3'
_refine_ls_weighting_scheme calc
_refine_ls_wR_factor_gt 0.2103
_refine_ls_wR_factor_ref 0.2311
_reflns_number_gt 1445
_reflns_number_total 2055
_reflns_threshold_expression >2sigma(I)
_cod_data_source_file om8005323_si_001.cif
_cod_data_source_block 1
_cod_depositor_comments
;
The following automatic conversions were performed:

'_symmetry_cell_setting' value 'Monoclinic' changed to 'monoclinic'
according to /home/saulius/struct/CIF-dictionaries/cif_core.dic
dictionary named 'cif_core.dic' version 2.4.1 from 2010-06-29.

Automatic conversion script
Id: cif_fix_values 1715 2011-07-08 13:25:40Z adriana 
;
_cod_original_sg_symbol_H-M P2(1)/n
_cod_database_code 4072030

loop_
_symmetry_equiv_pos_as_xyz
'x, y, z'
'-x+1/2, y+1/2, -z+1/2'
'-x, -y, -z'
'x-1/2, -y-1/2, z-1/2'

loop_
_atom_site_label
_atom_site_type_symbol
_atom_site_fract_x
_atom_site_fract_y
_atom_site_fract_z
_atom_site_U_iso_or_equiv
_atom_site_adp_type
_atom_site_occupancy
_atom_site_symmetry_multiplicity
_atom_site_calc_flag
_atom_site_refinement_flags
C1 C 0.0052(3) 0.44136(18) 0.04026(14) 0.0327(4) Uani 1 1 d .
C2 C -0.1555(3) 0.4412(2) 0.14126(17) 0.0466(6) Uani 1 1 d .
H2 H -0.2671 0.5189 0.1480 0.056 Uiso 1 1 calc R
B3 B -0.1704(3) 0.3185(2) 0.03928(19) 0.0411(5) Uani 1 1 d .
H3 H -0.2879 0.3136 -0.0200 0.049 Uiso 1 1 calc R
B4 B 0.0685(3) 0.2799(2) 0.00339(19) 0.0416(6) Uani 1 1 d .
H4 H 0.1053 0.2497 -0.0794 0.050 Uiso 1 1 calc R
B5 B 0.2241(3) 0.3820(2) 0.08328(19) 0.0415(5) Uani 1 1 d .
H5 H 0.3617 0.4179 0.0525 0.050 Uiso 1 1 calc R
B6 B 0.0784(3) 0.4781(2) 0.16677(16) 0.0378(5) Uani 1 1 d .
H6 H 0.1228 0.5807 0.1904 0.045 Uiso 1 1 calc R
B7 B -0.2012(4) 0.2748(3) 0.1771(2) 0.0486(6) Uani 1 1 d .
H7 H -0.3398 0.2404 0.2076 0.058 Uiso 1 1 calc R
B8 B -0.0587(4) 0.1715(3) 0.0924(2) 0.0503(6) Uani 1 1 d .
H8 H -0.1037 0.0692 0.0683 0.060 Uiso 1 1 calc R
B9 B 0.1841(4) 0.2116(3) 0.1185(2) 0.0503(6) Uani 1 1 d .
H9 H 0.2969 0.1350 0.1109 0.060 Uiso 1 1 calc R
B10 B 0.1914(4) 0.3392(3) 0.2210(2) 0.0498(6) Uani 1 1 d .
H10 H 0.3087 0.3468 0.2802 0.060 Uiso 1 1 calc R
B11 B -0.0465(4) 0.3775(3) 0.25695(19) 0.0489(6) Uani 1 1 d .
H11 H -0.0844 0.4102 0.3390 0.059 Uiso 1 1 calc R
B12 B 0.0178(4) 0.2090(3) 0.2265(2) 0.0521(7) Uani 1 1 d .
H12 H 0.0227 0.1305 0.2895 0.062 Uiso 1 1 calc R

loop_
_atom_site_aniso_label
_atom_site_aniso_U_11
_atom_site_aniso_U_22
_atom_site_aniso_U_33
_atom_site_aniso_U_23
_atom_site_aniso_U_13
_atom_site_aniso_U_12
C1 0.0312(9) 0.0368(9) 0.0302(9) -0.0025(7) 0.0012(7) 0.0026(7)
C2 0.0459(12) 0.0540(13) 0.0399(11) -0.0015(9) 0.0047(9) 0.0018(9)
B3 0.0386(12) 0.0423(12) 0.0425(12) -0.0014(9) -0.0017(9) -0.0054(9)
B4 0.0466(13) 0.0366(11) 0.0418(12) -0.0041(9) 0.0037(10) 0.0059(9)
B5 0.0329(11) 0.0479(13) 0.0435(12) 0.0046(10) -0.0017(9) 0.0056(9)
B6 0.0375(11) 0.0466(12) 0.0292(10) -0.0001(8) -0.0020(8) 0.0009(9)
B7 0.0450(13) 0.0531(14) 0.0477(14) 0.0086(11) 0.0068(10) -0.0042(11)
B8 0.0565(16) 0.0396(13) 0.0547(15) 0.0010(10) 0.0033(12) -0.0022(10)
B9 0.0482(14) 0.0457(13) 0.0570(15) 0.0099(11) 0.0025(11) 0.0103(10)
B10 0.0458(13) 0.0600(15) 0.0435(13) 0.0093(11) -0.0084(10) 0.0031(11)
B11 0.0525(14) 0.0587(15) 0.0356(12) 0.0037(10) 0.0040(10) 0.0005(11)
B12 0.0549(15) 0.0511(14) 0.0502(14) 0.0124(11) 0.0008(12) 0.0038(11)

loop_
_atom_type_symbol
_atom_type_description
_atom_type_scat_dispersion_real
_atom_type_scat_dispersion_imag
_atom_type_scat_source
C C 0.0033 0.0016 'International Tables Vol C Tables 4.2.6.8 and 6.1.1.4'
H H 0.0000 0.0000 'International Tables Vol C Tables 4.2.6.8 and 6.1.1.4'
B B 0.0013 0.0007 'International Tables Vol C Tables 4.2.6.8 and 6.1.1.4'

loop_
_geom_angle_atom_site_label_1
_geom_angle_atom_site_label_2
_geom_angle_atom_site_label_3
_geom_angle
_geom_angle_site_symmetry_1
C1 C1 B6 117.05(19) 3_565
C1 C1 C2 116.99(18) 3_565
B6 C1 C2 60.85(12) .
C1 C1 B4 122.79(18) 3_565
B6 C1 B4 111.67(15) .
C2 C1 B4 111.77(15) .
C1 C1 B5 119.77(19) 3_565
B6 C1 B5 61.43(12) .
C2 C1 B5 111.66(15) .
B4 C1 B5 62.26(13) .
C1 C1 B3 119.83(19) 3_565
B6 C1 B3 111.72(15) .
C2 C1 B3 61.67(12) .
B4 C1 B3 62.08(13) .
B5 C1 B3 113.30(15) .
C1 C2 B6 59.40(12) .
C1 C2 B7 108.39(16) .
B6 C2 B7 109.50(17) .
C1 C2 B11 108.53(16) .
B6 C2 B11 60.55(13) .
B7 C2 B11 61.70(15) .
C1 C2 B3 60.29(12) .
B6 C2 B3 109.41(16) .
B7 C2 B3 61.16(14) .
B11 C2 B3 111.46(17) .
C1 B3 C2 58.03(12) .
C1 B3 B7 104.82(16) .
C2 B3 B7 58.90(14) .
C1 B3 B8 105.06(16) .
C2 B3 B8 106.04(17) .
B7 B3 B8 60.09(15) .
C1 B3 B4 58.66(12) .
C2 B3 B4 106.09(16) .
B7 B3 B4 108.04(17) .
B8 B3 B4 60.17(14) .
C1 B4 B9 104.99(16) .
C1 B4 B3 59.26(12) .
B9 B4 B3 107.95(17) .
C1 B4 B5 59.02(12) .
B9 B4 B5 59.56(14) .
B3 B4 B5 108.35(16) .
C1 B4 B8 105.24(16) .
B9 B4 B8 60.06(15) .
B3 B4 B8 59.81(14) .
B5 B4 B8 107.78(17) .
C1 B5 B6 58.12(11) .
C1 B5 B9 104.99(17) .
B6 B5 B9 106.23(17) .
C1 B5 B10 104.87(16) .
B6 B5 B10 58.58(14) .
B9 B5 B10 60.82(15) .
C1 B5 B4 58.72(12) .
B6 B5 B4 106.17(16) .
B9 B5 B4 59.86(14) .
B10 B5 B4 108.40(17) .
C1 B6 C2 59.75(12) .
C1 B6 B10 109.11(17) .
C2 B6 B10 109.98(18) .
C1 B6 B11 108.80(17) .
C2 B6 B11 60.53(13) .
B10 B6 B11 61.68(15) .
C1 B6 B5 60.45(12) .
C2 B6 B5 109.97(16) .
B10 B6 B5 61.61(14) .
B11 B6 B5 111.73(18) .
C2 B7 B12 105.98(18) .
C2 B7 B3 59.95(13) .
B12 B7 B3 108.01(18) .
C2 B7 B8 106.77(17) .
B12 B7 B8 60.15(16) .
B3 B7 B8 59.97(14) .
C2 B7 B11 59.20(14) .
B12 B7 B11 59.68(15) .
B3 B7 B11 108.47(17) .
B8 B7 B11 108.18(18) .
B3 B8 B9 107.74(17) .
B3 B8 B7 59.94(14) .
B9 B8 B7 107.90(19) .
B3 B8 B12 107.71(18) .
B9 B8 B12 60.12(16) .
B7 B8 B12 59.81(15) .
B3 B8 B4 60.02(13) .
B9 B8 B4 59.59(14) .
B7 B8 B4 107.80(18) .
B12 B8 B4 107.60(18) .
B5 B9 B4 60.58(13) .
B5 B9 B8 108.82(17) .
B4 B9 B8 60.34(14) .
B5 B9 B12 107.82(18) .
B4 B9 B12 108.11(17) .
B8 B9 B12 60.01(15) .
B5 B9 B10 59.86(14) .
B4 B9 B10 108.20(17) .
B8 B9 B10 107.97(19) .
B12 B9 B10 59.60(15) .
B6 B10 B11 59.65(14) .
B6 B10 B5 59.80(13) .
B11 B10 B5 108.63(17) .
B6 B10 B12 106.24(18) .
B11 B10 B12 59.80(16) .
B5 B10 B12 107.68(18) .
B6 B10 B9 106.00(17) .
B11 B10 B9 107.86(19) .
B5 B10 B9 59.32(14) .
B12 B10 B9 59.96(16) .
C2 B11 B6 58.92(13) .
C2 B11 B12 106.12(18) .
B6 B11 B12 105.76(18) .
C2 B11 B10 106.29(17) .
B6 B11 B10 58.67(14) .
B12 B11 B10 60.17(15) .
C2 B11 B7 59.09(14) .
B6 B11 B7 106.16(16) .
B12 B11 B7 59.97(15) .
B10 B11 B7 108.08(19) .
B11 B12 B7 60.36(15) .
B11 B12 B10 60.03(15) .
B7 B12 B10 108.28(18) .
B11 B12 B8 108.64(17) .
B7 B12 B8 60.04(15) .
B10 B12 B8 108.53(18) .
B11 B12 B9 108.42(18) .
B7 B12 B9 107.89(18) .
B10 B12 B9 60.44(15) .
B8 B12 B9 59.87(15) .

loop_
_geom_bond_atom_site_label_1
_geom_bond_atom_site_label_2
_geom_bond_distance
_geom_bond_site_symmetry_2
C1 C1 1.530(3) 3_565
C1 B6 1.684(3) .
C1 C2 1.690(3) .
C1 B4 1.719(3) .
C1 B5 1.725(3) .
C1 B3 1.730(3) .
C2 B6 1.708(3) .
C2 B7 1.734(3) .
C2 B11 1.736(3) .
C2 B3 1.753(3) .
B3 B7 1.774(3) .
B3 B8 1.775(3) .
B3 B4 1.779(3) .
B4 B9 1.768(3) .
B4 B5 1.781(3) .
B4 B8 1.781(4) .
B5 B6 1.741(3) .
B5 B9 1.762(3) .
B5 B10 1.772(3) .
B6 B10 1.719(3) .
B6 B11 1.737(3) .
B7 B12 1.773(4) .
B7 B8 1.777(4) .
B7 B11 1.780(4) .
B8 B9 1.776(4) .
B8 B12 1.779(4) .
B9 B12 1.781(4) .
B9 B10 1.789(4) .
B10 B11 1.772(4) .
B10 B12 1.774(4) .
B11 B12 1.768(4) .
